data_4309231
loop_
_publ_author_name
'Thomas M. Klap\"otke'
'Burkhard Krumm'
'Heinrich N\"oth'
'Juan Carlos G\'alvez-Ruiz'
'Kurt Polborn'
'Ingo Schwab'
'Max Suter'

_publ_contact_author
;
      Heinrich N\"oth
      Institut f\"ur anorganische Chemie
      Universit\"at M\"unchen
      Butenandtstr. 5-13 (Haus D)
      81377 M\"unchen
      Bundesrepublik Deutschland
;
_publ_contact_author_email H.Noeth@lrz.uni-muenchen.de
_publ_contact_author_fax '089 2180 7865'
_publ_contact_author_phone '089 2180 7454'
_publ_section_title
;
Kinetic and Donor Stabilization of Organotellurenyl Iodides and Azides
;
_journal_name_full 'Inorganic Chemistry'
_journal_page_first 5254
_journal_page_last 5265
_journal_paper_doi 10.1021/ic048219s
_journal_volume 44
_journal_year 2005
_chemical_formula_moiety 'C36 H49 I Te'
_chemical_formula_sum 'C36 H49 I Te'
_chemical_formula_weight 736.25
_chemical_name_systematic
; 
 ? 
;
_space_group_IT_number 62
_symmetry_cell_setting orthorhombic
_symmetry_space_group_name_Hall '-P 2ac 2n'
_symmetry_space_group_name_H-M 'P n m a'
_atom_sites_solution_hydrogens geom
_atom_sites_solution_primary direct
_atom_sites_solution_secondary difmap
_audit_author_name 'Mayer, P.'
_audit_creation_date 17-Nov-04
_audit_creation_method stoe2cif98_1
_cell_angle_alpha 90
_cell_angle_beta 90
_cell_angle_gamma 90
_cell_formula_units_Z 4
_cell_length_a 12.0621(8)
_cell_length_b 25.6661(19)
_cell_length_c 10.9647(10)
_cell_measurement_reflns_used 5000
_cell_measurement_temperature 200(3)
_cell_measurement_theta_max 23.9
_cell_measurement_theta_min 2.0
_cell_volume 3394.5(5)
_computing_cell_refinement 'HKL Scalepack (Otwinowski & Minor, 1997)'
_computing_data_collection 'Collect (Nonius BV, 1997-2000)'
_computing_data_reduction 'HKL Denzo and Scalepack (Otwinowski & M.)'
_computing_structure_refinement 'SHELXL-97 (Sheldrick, 1997)'
_computing_structure_solution 'SHELXS-97 (Sheldrick, 1990)'
_diffrn_ambient_temperature 200(3)
_diffrn_detector_area_resol_mean 9
_diffrn_measured_fraction_theta_full 0.995
_diffrn_measured_fraction_theta_max 0.995
_diffrn_measurement_device_type 'STOE IPDS'
_diffrn_measurement_method 'area detection'
_diffrn_radiation_collimation '0.5 mm collimator'
_diffrn_radiation_monochromator 'vertically mounted graphite crystal'
_diffrn_radiation_source 'fine focus sealed tube'
_diffrn_radiation_type MoK\a
_diffrn_radiation_wavelength 0.71073
_diffrn_reflns_av_R_equivalents 0.1105
_diffrn_reflns_av_sigmaI/netI 0.0697
_diffrn_reflns_limit_h_max 13
_diffrn_reflns_limit_h_min -13
_diffrn_reflns_limit_k_max 29
_diffrn_reflns_limit_k_min -27
_diffrn_reflns_limit_l_max 12
_diffrn_reflns_limit_l_min -12
_diffrn_reflns_number 18748
_diffrn_reflns_theta_full 23.99
_diffrn_reflns_theta_max 23.99
_diffrn_reflns_theta_min 2.02
_diffrn_source_current 50_mA
_diffrn_source_power 2.75_kW
_diffrn_source_voltage 55_kV
_exptl_absorpt_coefficient_mu 1.807
_exptl_absorpt_correction_T_max 0.7497
_exptl_absorpt_correction_T_min 0.4403
_exptl_absorpt_correction_type numerical
_exptl_absorpt_process_details
; 
Absorption correction with XRed rev. 1.09, STOE (Darmstadt, Germany) 
;
_exptl_crystal_colour blue
_exptl_crystal_density_diffrn 1.441
_exptl_crystal_density_method 'not measured'
_exptl_crystal_description platelet
_exptl_crystal_F_000 1480
_exptl_crystal_size_max 0.33
_exptl_crystal_size_mid 0.21
_exptl_crystal_size_min 0.06
_refine_diff_density_max 0.974
_refine_diff_density_min -0.711
_refine_diff_density_rms 0.094
_refine_ls_extinction_method none
_refine_ls_goodness_of_fit_ref 0.909
_refine_ls_hydrogen_treatment constr
_refine_ls_matrix_type full
_refine_ls_number_parameters 190
_refine_ls_number_reflns 2718
_refine_ls_number_restraints 0
_refine_ls_restrained_S_all 0.909
_refine_ls_R_factor_all 0.0741
_refine_ls_R_factor_gt 0.0448
_refine_ls_shift/su_max 0.000
_refine_ls_shift/su_mean 0.000
_refine_ls_structure_factor_coef Fsqd
_refine_ls_weighting_details 'calc w=1/[\s^2^(Fo^2^)+(0.0599P)^2^+0.0000P] where P=(Fo^2^+2Fc^2^)/3'
_refine_ls_weighting_scheme calc
_refine_ls_wR_factor_gt 0.0984
_refine_ls_wR_factor_ref 0.1070
_reflns_number_gt 1792
_reflns_number_total 2718
_reflns_threshold_expression >2sigma(I)
_cod_data_source_file ic048219ssi20041217_092044.cif
_cod_data_source_block i116c
_cod_database_code 4309231
_kl_diffrn_detector_area_plate_dist 80.0_mm
_kl_diffrn_detector_area_phi_incr 0.9
_kl_diffrn_detector_area_expos_time 9.00_min
_kl_diffrn_detector_area_profile_min 11
_kl_diffrn_detector_area_profile_max 19
_kl_diffrn_detector_area_phi_start 0.0
_kl_diffrn_detector_area_phi_end 181.8
_kl_diffrn_detector_area_eff_mos_spread 0.009

loop_
_symmetry_equiv_pos_as_xyz
'x, y, z'
'-x+1/2, -y, z+1/2'
'-x, y+1/2, -z'
'x+1/2, -y+1/2, -z+1/2'
'-x, -y, -z'
'x-1/2, y, -z-1/2'
'x, -y-1/2, z'
'-x-1/2, y-1/2, z-1/2'

loop_
_atom_site_label
_atom_site_type_symbol
_atom_site_fract_x
_atom_site_fract_y
_atom_site_fract_z
_atom_site_U_iso_or_equiv
_atom_site_adp_type
_atom_site_occupancy
_atom_site_symmetry_multiplicity
_atom_site_calc_flag
_atom_site_refinement_flags
_atom_site_disorder_assembly
_atom_site_disorder_group
I1 I 0.14415(8) 0.2414(2) -0.11402(9) 0.1158(14) Uani 0.50 1 d P . .
Te1 Te 0.26895(5) 0.25495(15) 0.07865(6) 0.0457(6) Uani 0.50 1 d P . .
C1 C 0.4364(5) 0.2500 0.0165(5) 0.0211(14) Uani 1 2 d S . .
C2 C 0.4926(4) 0.29758(16) 0.0051(3) 0.0202(10) Uani 1 1 d . . .
C3 C 0.6050(4) 0.29633(17) -0.0167(4) 0.0241(10) Uani 1 1 d . . .
H3 H 0.6432 0.3276 -0.0250 0.029 Uiso 1 1 calc R . .
C4 C 0.6624(5) 0.2500 -0.0265(6) 0.0269(16) Uani 1 2 d S . .
H4 H 0.7386 0.2500 -0.0395 0.032 Uiso 1 2 calc SR . .
C5 C 0.4359(4) 0.34926(16) 0.0165(4) 0.0218(10) Uani 1 1 d . . .
C6 C 0.4181(4) 0.37105(17) 0.1323(4) 0.0275(11) Uani 1 1 d . . .
C7 C 0.3651(4) 0.41938(18) 0.1394(4) 0.0316(12) Uani 1 1 d . . .
H7 H 0.3530 0.4341 0.2158 0.038 Uiso 1 1 calc R . .
C8 C 0.3303(4) 0.44585(18) 0.0381(4) 0.0289(11) Uani 1 1 d . . .
C9 C 0.3513(4) 0.42411(17) -0.0745(4) 0.0315(12) Uani 1 1 d . . .
H9 H 0.3288 0.4420 -0.1439 0.038 Uiso 1 1 calc R . .
C10 C 0.4044(4) 0.37668(16) -0.0886(4) 0.0252(10) Uani 1 1 d . . .
C11 C 0.4614(5) 0.34550(18) 0.2475(4) 0.0367(14) Uani 1 1 d . . .
H11 H 0.4862 0.3104 0.2256 0.044 Uiso 1 1 calc R . .
C12 C 0.3748(6) 0.3399(2) 0.3459(5) 0.0602(18) Uani 1 1 d . . .
H12A H 0.3093 0.3243 0.3121 0.072 Uiso 1 1 calc R . .
H12B H 0.3570 0.3736 0.3783 0.072 Uiso 1 1 calc R . .
H12C H 0.4031 0.3181 0.4100 0.072 Uiso 1 1 calc R . .
C13 C 0.5599(6) 0.3743(3) 0.2955(6) 0.0641(19) Uani 1 1 d . . .
H13A H 0.5878 0.3568 0.3666 0.077 Uiso 1 1 calc R . .
H13B H 0.5386 0.4091 0.3168 0.077 Uiso 1 1 calc R . .
H13C H 0.6165 0.3754 0.2341 0.077 Uiso 1 1 calc R . .
C14 C 0.2724(5) 0.49857(18) 0.0483(4) 0.0392(13) Uani 1 1 d . . .
H14 H 0.2675 0.5078 0.1349 0.047 Uiso 1 1 calc R . .
C15 C 0.1570(5) 0.4973(2) -0.0031(6) 0.0540(16) Uani 1 1 d . . .
H15A H 0.1235 0.5310 0.0053 0.065 Uiso 1 1 calc R . .
H15B H 0.1136 0.4720 0.0404 0.065 Uiso 1 1 calc R . .
H15C H 0.1600 0.4880 -0.0878 0.065 Uiso 1 1 calc R . .
C16 C 0.3395(5) 0.5406(2) -0.0167(6) 0.0599(18) Uani 1 1 d . . .
H16A H 0.3036 0.5737 -0.0067 0.072 Uiso 1 1 calc R . .
H16B H 0.3445 0.5324 -0.1019 0.072 Uiso 1 1 calc R . .
H16C H 0.4126 0.5421 0.0177 0.072 Uiso 1 1 calc R . .
C17 C 0.4320(5) 0.35719(19) -0.2160(4) 0.0360(13) Uani 1 1 d . . .
H17 H 0.4622 0.3219 -0.2094 0.043 Uiso 1 1 calc R . .
C18 C 0.3301(6) 0.3555(3) -0.2989(5) 0.0649(19) Uani 1 1 d . . .
H18A H 0.3490 0.3385 -0.3741 0.078 Uiso 1 1 calc R . .
H18B H 0.3056 0.3903 -0.3156 0.078 Uiso 1 1 calc R . .
H18C H 0.2718 0.3365 -0.2592 0.078 Uiso 1 1 calc R . .
C19 C 0.5188(6) 0.3918(3) -0.2729(5) 0.070(2) Uani 1 1 d . . .
H19A H 0.5394 0.3781 -0.3511 0.084 Uiso 1 1 calc R . .
H19B H 0.5829 0.3931 -0.2210 0.084 Uiso 1 1 calc R . .
H19C H 0.4894 0.4263 -0.2827 0.084 Uiso 1 1 calc R . .

loop_
_atom_site_aniso_label
_atom_site_aniso_U_11
_atom_site_aniso_U_22
_atom_site_aniso_U_33
_atom_site_aniso_U_23
_atom_site_aniso_U_13
_atom_site_aniso_U_12
I1 0.0550(5) 0.200(4) 0.0929(6) -0.0482(19) -0.0274(4) -0.0225(13)
Te1 0.0301(3) 0.0515(14) 0.0557(4) -0.0329(10) 0.0060(3) 0.0050(7)
C1 0.022(4) 0.022(4) 0.020(3) 0.000 0.003(3) 0.000
C2 0.032(3) 0.011(2) 0.017(2) 0.0007(17) 0.0001(18) 0.003(2)
C3 0.034(3) 0.009(2) 0.029(2) 0.0003(19) 0.003(2) -0.004(2)
C4 0.023(4) 0.025(4) 0.033(4) 0.000 0.003(3) 0.000
C5 0.032(3) 0.009(2) 0.024(2) -0.0003(18) 0.000(2) 0.002(2)
C6 0.040(3) 0.018(3) 0.025(2) 0.004(2) 0.002(2) 0.004(2)
C7 0.044(3) 0.023(3) 0.028(3) -0.008(2) 0.000(2) 0.010(2)
C8 0.038(3) 0.012(3) 0.037(3) -0.003(2) -0.001(2) 0.005(2)
C9 0.044(3) 0.015(3) 0.035(3) 0.009(2) -0.005(2) 0.004(2)
C10 0.036(3) 0.012(2) 0.028(2) 0.001(2) -0.001(2) 0.000(2)
C11 0.065(4) 0.022(3) 0.023(2) -0.003(2) 0.001(2) 0.017(3)
C12 0.089(5) 0.057(4) 0.034(3) 0.007(3) 0.000(3) 0.012(4)
C13 0.070(5) 0.063(5) 0.059(4) 0.013(3) -0.026(3) 0.016(4)
C14 0.054(3) 0.017(3) 0.047(3) -0.004(2) -0.003(3) 0.016(3)
C15 0.041(4) 0.023(3) 0.098(5) 0.010(3) 0.003(3) 0.013(3)
C16 0.056(4) 0.012(3) 0.112(5) -0.003(3) -0.002(4) 0.005(3)
C17 0.058(4) 0.023(3) 0.027(3) 0.003(2) -0.005(2) 0.014(3)
C18 0.081(5) 0.074(5) 0.040(3) -0.012(3) 0.001(3) -0.018(4)
C19 0.066(5) 0.095(5) 0.050(4) -0.003(4) 0.015(3) -0.007(4)

loop_
_atom_type_symbol
_atom_type_description
_atom_type_scat_dispersion_real
_atom_type_scat_dispersion_imag
_atom_type_scat_source
C C 0.0033 0.0016 'International Tables Vol C Tables 4.2.6.8 and 6.1.1.4'
H H 0.0000 0.0000 'International Tables Vol C Tables 4.2.6.8 and 6.1.1.4'
Te Te -0.5308 1.6751 'International Tables Vol C Tables 4.2.6.8 and 6.1.1.4'
I I -0.4742 1.8119 'International Tables Vol C Tables 4.2.6.8 and 6.1.1.4'

loop_
_exptl_crystal_face_index_h
_exptl_crystal_face_index_k
_exptl_crystal_face_index_l
_exptl_crystal_face_perp_dist
0 0 1 0.0150
0 0 -1 0.0470
-9 2 -3 0.0940
-1 -1 -1 0.1050
6 5 6 0.1190
4 6 7 0.1300
0 4 3 0.1620
5 -8 -4 0.1420
2 -1 0 0.1030
3 0 -10 0.0740
1 1 -1 0.1260
1 2 -10 0.0730

loop_
_geom_angle_atom_site_label_1
_geom_angle_atom_site_label_2
_geom_angle_atom_site_label_3
_geom_angle
_geom_angle_site_symmetry_1
_geom_angle_site_symmetry_3
_geom_angle_publ_flag
I1 I1 Te1 87.92(16) 7_565 7_565 ?
I1 I1 Te1 82.35(16) 7_565 . ?
Te1 Te1 C1 86.59(11) 7_565 . ?
Te1 Te1 I1 92.08(16) 7_565 7_565 ?
C1 Te1 I1 106.91(16) . 7_565 ?
Te1 Te1 I1 82.35(16) 7_565 . ?
C1 Te1 I1 106.16(16) . . ?
C2 C1 C2 121.2(6) . 7_565 ?
C2 C1 Te1 122.5(3) . 7_565 ?
C2 C1 Te1 115.7(3) 7_565 7_565 ?
C2 C1 Te1 115.7(3) . . ?
C2 C1 Te1 122.5(3) 7_565 . ?
C3 C2 C1 118.1(4) . . ?
C3 C2 C5 119.0(4) . . ?
C1 C2 C5 123.0(4) . . ?
C2 C3 C4 121.8(4) . . ?
C3 C4 C3 119.0(6) 7_565 . ?
C10 C5 C6 120.1(4) . . ?
C10 C5 C2 120.0(4) . . ?
C6 C5 C2 119.9(4) . . ?
C7 C6 C5 118.3(4) . . ?
C7 C6 C11 119.7(4) . . ?
C5 C6 C11 121.9(4) . . ?
C8 C7 C6 122.4(4) . . ?
C7 C8 C9 118.0(4) . . ?
C7 C8 C14 121.4(4) . . ?
C9 C8 C14 120.6(4) . . ?
C8 C9 C10 122.8(4) . . ?
C9 C10 C5 118.3(4) . . ?
C9 C10 C17 119.6(4) . . ?
C5 C10 C17 122.0(4) . . ?
C13 C11 C12 110.2(5) . . ?
C13 C11 C6 110.7(4) . . ?
C12 C11 C6 113.5(5) . . ?
C15 C14 C16 109.4(4) . . ?
C15 C14 C8 112.1(4) . . ?
C16 C14 C8 110.5(4) . . ?
C19 C17 C10 109.7(4) . . ?
C19 C17 C18 109.2(5) . . ?
C10 C17 C18 112.3(5) . . ?

loop_
_geom_bond_atom_site_label_1
_geom_bond_atom_site_label_2
_geom_bond_distance
_geom_bond_site_symmetry_2
_geom_bond_publ_flag
I1 I1 0.443(12) 7_565 ?
I1 Te1 2.5958(12) 7_565 ?
I1 Te1 2.6174(13) . ?
Te1 Te1 0.254(8) 7_565 ?
Te1 C1 2.136(6) . ?
Te1 I1 2.5958(12) 7_565 ?
C1 C2 1.402(5) . ?
C1 C2 1.402(5) 7_565 ?
C1 Te1 2.136(6) 7_565 ?
C2 C3 1.377(6) . ?
C2 C5 1.497(6) . ?
C3 C4 1.380(6) . ?
C4 C3 1.380(6) 7_565 ?
C5 C10 1.403(6) . ?
C5 C6 1.404(6) . ?
C6 C7 1.398(6) . ?
C6 C11 1.516(6) . ?
C7 C8 1.369(7) . ?
C8 C9 1.378(6) . ?
C8 C14 1.527(7) . ?
C9 C10 1.384(6) . ?
C10 C17 1.520(6) . ?
C11 C13 1.495(8) . ?
C11 C12 1.508(8) . ?
C14 C15 1.502(8) . ?
C14 C16 1.525(8) . ?
C17 C19 1.509(8) . ?
C17 C18 1.529(8) . ?

loop_
_geom_torsion_atom_site_label_1
_geom_torsion_atom_site_label_2
_geom_torsion_atom_site_label_3
_geom_torsion_atom_site_label_4
_geom_torsion
_geom_torsion_site_symmetry_1
_geom_torsion_site_symmetry_2
_geom_torsion_site_symmetry_3
_geom_torsion_site_symmetry_4
_geom_torsion_publ_flag
I1 I1 Te1 Te1 180.0 7_565 . . 7_565 ?
I1 I1 Te1 C1 -95.83(14) 7_565 . . . ?
Te1 I1 Te1 C1 84.17(14) 7_565 . . . ?
Te1 I1 Te1 I1 180.000(2) 7_565 . . 7_565 ?
Te1 Te1 C1 C2 -175.5(4) 7_565 . . . ?
I1 Te1 C1 C2 93.3(4) 7_565 . . . ?
I1 Te1 C1 C2 103.5(4) . . . . ?
Te1 Te1 C1 C2 -4.8(4) 7_565 . . 7_565 ?
I1 Te1 C1 C2 -95.9(5) 7_565 . . 7_565 ?
I1 Te1 C1 C2 -85.8(5) . . . 7_565 ?
I1 Te1 C1 Te1 -91.14(19) 7_565 . . 7_565 ?
I1 Te1 C1 Te1 -81.01(19) . . . 7_565 ?
C2 C1 C2 C3 -0.5(8) 7_565 . . . ?
Te1 C1 C2 C3 169.8(3) 7_565 . . . ?
Te1 C1 C2 C3 170.4(3) . . . . ?
C2 C1 C2 C5 180.0(3) 7_565 . . . ?
Te1 C1 C2 C5 -9.8(6) 7_565 . . . ?
Te1 C1 C2 C5 -9.2(6) . . . . ?
C1 C2 C3 C4 -0.5(7) . . . . ?
C5 C2 C3 C4 179.1(4) . . . . ?
C2 C3 C4 C3 1.4(9) . . . 7_565 ?
C3 C2 C5 C10 81.9(5) . . . . ?
C1 C2 C5 C10 -98.5(5) . . . . ?
C3 C2 C5 C6 -95.7(5) . . . . ?
C1 C2 C5 C6 83.8(6) . . . . ?
C10 C5 C6 C7 2.3(7) . . . . ?
C2 C5 C6 C7 179.9(4) . . . . ?
C10 C5 C6 C11 -173.5(5) . . . . ?
C2 C5 C6 C11 4.2(7) . . . . ?
C5 C6 C7 C8 0.1(8) . . . . ?
C11 C6 C7 C8 175.9(5) . . . . ?
C6 C7 C8 C9 -1.6(8) . . . . ?
C6 C7 C8 C14 179.9(5) . . . . ?
C7 C8 C9 C10 0.8(8) . . . . ?
C14 C8 C9 C10 179.4(5) . . . . ?
C8 C9 C10 C5 1.4(7) . . . . ?
C8 C9 C10 C17 -175.6(5) . . . . ?
C6 C5 C10 C9 -3.0(7) . . . . ?
C2 C5 C10 C9 179.4(4) . . . . ?
C6 C5 C10 C17 174.0(5) . . . . ?
C2 C5 C10 C17 -3.7(7) . . . . ?
C7 C6 C11 C13 -70.6(7) . . . . ?
C5 C6 C11 C13 105.1(5) . . . . ?
C7 C6 C11 C12 53.9(7) . . . . ?
C5 C6 C11 C12 -130.3(5) . . . . ?
C7 C8 C14 C15 -118.9(5) . . . . ?
C9 C8 C14 C15 62.7(7) . . . . ?
C7 C8 C14 C16 118.8(6) . . . . ?
C9 C8 C14 C16 -59.7(6) . . . . ?
C9 C10 C17 C19 67.3(6) . . . . ?
5 C10 C17 C19 -109.6(5) . . . . ?
C9 C10 C17 C18 -54.4(6) . . . . ?
C5 C10 C17 C18 128.7(5) . . . . ?
